data_4077722
loop_
_publ_author_name
'Lanza, Santo'
'Bruno, Giuseppe'
'Nicol\`o, Francesco'
'Rotondo, Archimede'
'Scopelliti, Rosario'
'Rotondo, Enrico'

_publ_contact_author
;
      Prof. Santo Lanza
      Dip. di Chimica Inorganica, Chimica Analitica e Chimica Fisica
      Universita' di Messina
      98166 Vill. Sant'Agata 
      Messina
      Italy
;
_publ_section_title
;
 Synthesis, Stereochemistry, and Solution Dynamics of Heterobimetallic
 Complexes with Metals Connected by Dithioxamides in \k-S,S&#x2018;
 \k-N,N&#x2018; Binucleation Mode. The Molecular Structure of
 [2-(Diphenylphosphino)pyridine-Pt-Cl-(\m-N,N&#x2018;-
 dibenzyldithioxbisamidato-\k-S,S&#x2018;-Pt-\k-N,N&#x2018;-Pd)(\h3-allyl)Pd]
;
_journal_issue 13
_journal_name_full Organometallics
_journal_page_first 2462
_journal_paper_doi 10.1021/om991008o
_journal_volume 19
_journal_year 2000
_chemical_compound_source 'chemical synthesys'
_chemical_formula_moiety 'C36 H33 Cl N3 O2 P Pd Pt S2, C H Cl3'
_chemical_formula_sum 'C37 H34 Cl4 N3 O2 P Pd Pt S2'
_chemical_formula_weight 1091.05
_chemical_name_systematic
; 
2-(Diphenylphosphinopyridine)ChloroPlatinum(II)
(\m-N,N'Dibenzyldithioxamidato \k-S,S Pt - \k-N,N Pd)(\h^3^-Allyl)-
Palladium(II).

;
_space_group_IT_number 2
_symmetry_cell_setting triclinic
_symmetry_space_group_name_Hall '-P 1'
_symmetry_space_group_name_H-M 'P -1'
_atom_sites_solution_hydrogens geom
_atom_sites_solution_primary direct
_atom_sites_solution_secondary difmap
_audit_creation_method SHELXL-97
_cell_angle_alpha 111.44(2)
_cell_angle_beta 108.482(19)
_cell_angle_gamma 91.43(2)
_cell_formula_units_Z 2
_cell_length_a 11.648(3)
_cell_length_b 13.542(4)
_cell_length_c 15.046(4)
_cell_measurement_reflns_used 35
_cell_measurement_temperature 295(2)
_cell_measurement_theta_max 15.6
_cell_measurement_theta_min 5.4
_cell_volume 2068.3(11)
_computing_cell_refinement P3/V
_computing_data_collection 'P3/V (Siemens,1989)'
_computing_data_reduction 'SHELXTL PLUS (Sheldrick, 1990)'
_computing_molecular_graphics 'XPW (Siemens, 1996)'
_computing_publication_material 'PARST97 (Nardelli, 1995) and SHELXL-97'
_computing_structure_refinement 'SHELXL-97 (Sheldrick, 1997)'
_computing_structure_solution 'SHELXS-97 (Sheldrick, 1990)'
_diffrn_ambient_temperature 295(2)
_diffrn_measured_fraction_theta_full 0.000
_diffrn_measured_fraction_theta_max 1.000
_diffrn_measurement_device_type 'Siemens P4'
_diffrn_measurement_method \w-2\q
_diffrn_radiation_monochromator graphite
_diffrn_radiation_source 'fine-focus sealed tube'
_diffrn_radiation_type MoK\a
_diffrn_radiation_wavelength 0.71073
_diffrn_reflns_av_R_equivalents 0.0392
_diffrn_reflns_av_sigmaI/netI 0.1356
_diffrn_reflns_limit_h_max 14
_diffrn_reflns_limit_h_min 0
_diffrn_reflns_limit_k_max 16
_diffrn_reflns_limit_k_min -16
_diffrn_reflns_limit_l_max 17
_diffrn_reflns_limit_l_min -18
_diffrn_reflns_number 8211
_diffrn_reflns_theta_full 0.50
_diffrn_reflns_theta_max 25.55
_diffrn_reflns_theta_min 1.55
_diffrn_standards_decay_% 0
_diffrn_standards_interval_count 197
_diffrn_standards_number 3
_exptl_absorpt_coefficient_mu 4.247
_exptl_absorpt_correction_T_max 0.7847
_exptl_absorpt_correction_T_min 0.5153
_exptl_absorpt_correction_type psi-scan
_exptl_absorpt_process_details
;
\y scan method among Kopfmann & Huber, 1968
;
_exptl_crystal_colour orange
_exptl_crystal_density_diffrn 1.752
_exptl_crystal_density_method 'not measured'
_exptl_crystal_description irregular
_exptl_crystal_F_000 1064
_exptl_crystal_size_max 0.18
_exptl_crystal_size_mid 0.10
_exptl_crystal_size_min 0.06
_refine_diff_density_max 1.597
_refine_diff_density_min -1.303
_refine_diff_density_rms 0.217
_refine_ls_extinction_coef 0.0019(2)
_refine_ls_extinction_expression Fc^*^=kFc[1+0.001xFc^2^\l^3^/sin(2\q)]^-1/4^
_refine_ls_extinction_method SHELXL
_refine_ls_goodness_of_fit_ref 0.791
_refine_ls_hydrogen_treatment mixed
_refine_ls_matrix_type full
_refine_ls_number_parameters 515
_refine_ls_number_reflns 7752
_refine_ls_number_restraints 176
_refine_ls_restrained_S_all 0.783
_refine_ls_R_factor_all 0.1023
_refine_ls_R_factor_gt 0.0510
_refine_ls_shift/su_max 0.177
_refine_ls_shift/su_mean 0.006
_refine_ls_structure_factor_coef Fsqd
_refine_ls_weighting_details 'calc w=1/[\s^2^(Fo^2^)+(0.0714P)^2^+0.0000P] where P=(Fo^2^+2Fc^2^)/3'
_refine_ls_weighting_scheme calc
_refine_ls_wR_factor_gt 0.1130
_refine_ls_wR_factor_ref 0.1335
_reflns_number_gt 3987
_reflns_number_total 7752
_reflns_threshold_expression >2\s(I)
_cod_data_source_file om991008o.cif
_cod_data_source_block global
_cod_original_cell_volume 2068.3(10)
_cod_original_sg_symbol_H-M P-1
_cod_database_code 4077722

loop_
_symmetry_equiv_pos_as_xyz
'x, y, z'
'-x, -y, -z'

loop_
_atom_site_label
_atom_site_type_symbol
_atom_site_fract_x
_atom_site_fract_y
_atom_site_fract_z
_atom_site_U_iso_or_equiv
_atom_site_adp_type
_atom_site_occupancy
_atom_site_symmetry_multiplicity
_atom_site_calc_flag
_atom_site_refinement_flags
_atom_site_disorder_assembly
_atom_site_disorder_group
Pt Pt 0.39165(4) 0.30330(4) 0.18437(3) 0.04870(17) Uani 1 1 d . . .
Pd Pd 0.75037(8) 0.63468(8) 0.55502(7) 0.0755(3) Uani 1 1 d . . .
Cl1 Cl 0.3360(3) 0.1205(2) 0.1410(2) 0.0815(10) Uani 1 1 d . . .
S1 S 0.4952(3) 0.3149(2) 0.3476(2) 0.0587(8) Uani 1 1 d . B .
S2 S 0.4593(3) 0.4797(2) 0.2357(2) 0.0601(8) Uani 1 1 d . . .
P P 0.2866(3) 0.2848(2) 0.0229(2) 0.0530(7) Uani 1 1 d . D .
N1 N 0.6717(7) 0.4730(8) 0.4974(6) 0.062(3) Uani 1 1 d . B .
N2 N 0.6354(8) 0.6121(8) 0.4079(6) 0.065(3) Uani 1 1 d . B .
C1 C 0.5854(8) 0.4394(9) 0.4088(8) 0.052(3) Uani 1 1 d . . .
C2 C 0.5686(9) 0.5177(10) 0.3576(8) 0.060(3) Uani 1 1 d . B .
C3 C 0.6997(11) 0.4001(11) 0.5518(9) 0.081(4) Uani 1 1 d . . .
H3A H 0.6664 0.3267 0.5033 0.097 Uiso 1 1 calc R B .
H3B H 0.6594 0.4172 0.6017 0.097 Uiso 1 1 calc R . .
C4 C 0.8330(10) 0.4074(10) 0.6042(8) 0.069(3) Uani 1 1 d . B .
C5 C 0.9193(12) 0.4138(10) 0.5577(8) 0.072(3) Uani 1 1 d . . .
H5 H 0.8927 0.4152 0.4931 0.087 Uiso 1 1 calc R B .
C6 C 1.0381(12) 0.4178(11) 0.6050(11) 0.083(4) Uani 1 1 d . B .
H6 H 1.0937 0.4217 0.5733 0.100 Uiso 1 1 calc R . .
C7 C 1.0788(14) 0.4161(13) 0.7007(12) 0.106(5) Uani 1 1 d . . .
H7 H 1.1624 0.4219 0.7346 0.127 Uiso 1 1 calc R B .
C8 C 0.9984(15) 0.4060(15) 0.7455(11) 0.116(6) Uani 1 1 d . B .
H8 H 1.0256 0.4003 0.8083 0.139 Uiso 1 1 calc R . .
C9 C 0.8763(11) 0.4043(11) 0.6981(9) 0.083(4) Uani 1 1 d . . .
H9 H 0.8217 0.4008 0.7310 0.099 Uiso 1 1 calc R B .
C10 C 0.6236(13) 0.6908(11) 0.3632(10) 0.086(4) Uani 1 1 d . . .
H10A H 0.6098 0.6544 0.2911 0.103 Uiso 1 1 calc R B .
H10B H 0.7002 0.7402 0.3942 0.103 Uiso 1 1 calc R . .
C11 C 0.5229(16) 0.7533(12) 0.3751(14) 0.092(4) Uani 1 1 d . B .
C12 C 0.5204(19) 0.8143(15) 0.4691(15) 0.122(6) Uani 1 1 d . . .
H12 H 0.5827 0.8174 0.5273 0.146 Uiso 1 1 calc R B .
C13 C 0.426(3) 0.871(2) 0.478(2) 0.178(11) Uani 1 1 d . B .
H13 H 0.4243 0.9107 0.5425 0.213 Uiso 1 1 calc R . .
C14 C 0.335(3) 0.871(2) 0.395(3) 0.177(12) Uani 1 1 d . . .
H14 H 0.2750 0.9144 0.4027 0.212 Uiso 1 1 calc R B .
C15 C 0.333(2) 0.8031(18) 0.297(2) 0.176(11) Uani 1 1 d . B .
H15 H 0.2695 0.7978 0.2381 0.211 Uiso 1 1 calc R . .
C16 C 0.4259(17) 0.7470(12) 0.2903(14) 0.104(5) Uani 1 1 d . . .
H16 H 0.4248 0.7019 0.2261 0.124 Uiso 1 1 calc R B .
C17 C 0.8761(14) 0.6714(14) 0.7059(10) 0.111(6) Uani 1 1 d U B .
H17A H 0.8465 0.6470 0.7490 0.134 Uiso 1 1 calc R A 1
H17B H 0.9601 0.6616 0.7123 0.134 Uiso 1 1 calc R A 1
C18A C 0.844(3) 0.765(3) 0.700(2) 0.110(8) Uani 0.60 1 d PU B 1
H18A H 0.7908 0.7978 0.7380 0.132 Uiso 0.60 1 calc PR B 1
C18B C 0.901(4) 0.748(4) 0.668(3) 0.121(10) Uani 0.40 1 d PU B 2
H18B H 0.9748 0.7376 0.6494 0.145 Uiso 0.40 1 calc PR B 2
C19 C 0.836(2) 0.7930(15) 0.6229(13) 0.150(8) Uani 1 1 d U B .
H19A H 0.9131 0.8061 0.6137 0.180 Uiso 1 1 calc R C 1
H19B H 0.7837 0.8459 0.6150 0.180 Uiso 1 1 calc R C 1
C20 C 0.3599(11) 0.2111(10) -0.0676(9) 0.065(3) Uani 1 1 d . . .
C21 C 0.4662(14) 0.1745(11) -0.0306(10) 0.087(4) Uani 1 1 d . . .
H21 H 0.5018 0.1896 0.0387 0.104 Uiso 1 1 calc R . .
C22 C 0.5197(16) 0.1138(13) -0.0998(16) 0.114(5) Uani 1 1 d . . .
H22 H 0.5928 0.0900 -0.0758 0.137 Uiso 1 1 calc R . .
C23 C 0.468(2) 0.0894(15) -0.2001(16) 0.119(6) Uani 1 1 d . . .
H23 H 0.5024 0.0465 -0.2454 0.143 Uiso 1 1 calc R . .
C24 C 0.366(2) 0.1270(14) -0.2341(12) 0.114(6) Uani 1 1 d . . .
H24 H 0.3314 0.1109 -0.3036 0.136 Uiso 1 1 calc R . .
N3 N 0.3063(12) 0.1908(10) -0.1688(9) 0.108(4) Uani 1 1 d . . .
C26 C 0.2661(10) 0.4094(9) 0.0050(8) 0.054(3) Uani 1 1 d . . .
C27 C 0.3380(11) 0.4483(11) -0.0381(9) 0.078(4) Uani 1 1 d . . .
H27 H 0.3917 0.4080 -0.0646 0.094 Uiso 1 1 calc R . .
C28 C 0.3249(13) 0.5528(13) -0.0395(11) 0.095(5) Uani 1 1 d . . .
H28 H 0.3731 0.5829 -0.0649 0.114 Uiso 1 1 calc R . .
C29 C 0.2416(15) 0.6083(12) -0.0035(11) 0.092(4) Uani 1 1 d . . .
H29 H 0.2306 0.6745 -0.0076 0.111 Uiso 1 1 calc R . .
C30 C 0.1758(14) 0.5682(13) 0.0378(10) 0.092(4) Uani 1 1 d . . .
H30 H 0.1208 0.6074 0.0634 0.111 Uiso 1 1 calc R . .
C31 C 0.1890(12) 0.4701(10) 0.0424(9) 0.075(4) Uani 1 1 d . . .
H31 H 0.1434 0.4443 0.0723 0.090 Uiso 1 1 calc R . .
C32 C 0.1301(10) 0.2123(9) -0.0274(9) 0.063(3) Uani 1 1 d . . .
C33A C 0.0685(17) 0.2509(18) 0.0458(15) 0.056(6) Uani 0.50 1 d PDU D 3
H33A H 0.1032 0.3128 0.1047 0.067 Uiso 0.50 1 calc PR D 3
C34A C -0.0383(19) 0.196(2) 0.0268(18) 0.075(6) Uani 0.50 1 d PDU D 3
H34A H -0.0796 0.2242 0.0719 0.090 Uiso 0.50 1 calc PR D 3
C35A C -0.089(2) 0.106(2) -0.050(3) 0.092(8) Uani 0.50 1 d PDU D 3
H35A H -0.1637 0.0700 -0.0594 0.111 Uiso 0.50 1 calc PR D 3
C36A C -0.030(2) 0.067(2) -0.116(2) 0.098(8) Uani 0.50 1 d PDU D 3
H36A H -0.0661 0.0033 -0.1733 0.118 Uiso 0.50 1 calc PR D 3
C37A C 0.0815(19) 0.118(2) -0.101(2) 0.093(8) Uani 0.50 1 d PDU D 3
H37A H 0.1234 0.0858 -0.1448 0.112 Uiso 0.50 1 calc PR D 3
C33B C 0.0787(18) 0.167(2) 0.0172(18) 0.074(7) Uani 0.50 1 d PDU D 4
H33B H 0.1221 0.1734 0.0830 0.089 Uiso 0.50 1 calc PR D 4
C34B C -0.036(2) 0.113(2) -0.031(2) 0.097(8) Uani 0.50 1 d PDU D 4
H34B H -0.0728 0.0881 0.0052 0.117 Uiso 0.50 1 calc PR D 4
C35B C -0.099(2) 0.093(2) -0.126(2) 0.089(7) Uani 0.50 1 d PDU D 4
H35B H -0.1789 0.0554 -0.1570 0.107 Uiso 0.50 1 calc PR D 4
C36B C -0.045(2) 0.127(2) -0.1782(19) 0.107(8) Uani 0.50 1 d PDU D 4
H36B H -0.0872 0.1105 -0.2471 0.129 Uiso 0.50 1 calc PR D 4
C37B C 0.070(2) 0.187(2) -0.1329(16) 0.079(7) Uani 0.50 1 d PDU D 4
H37B H 0.1066 0.2106 -0.1698 0.095 Uiso 0.50 1 calc PR D 4
C38 C 0.7124(12) 0.1799(10) 0.2285(10) 0.085(4) Uani 1 1 d . . .
H38 H 0.6237 0.1719 0.2140 0.102 Uiso 1 1 calc R . .
Cl2 Cl 0.7400(5) 0.0821(4) 0.1285(4) 0.154(2) Uani 1 1 d . . .
Cl3 Cl 0.7825(4) 0.1643(4) 0.3423(3) 0.1210(15) Uani 1 1 d . . .
Cl4 Cl 0.7617(4) 0.3071(3) 0.2399(3) 0.1062(12) Uani 1 1 d . . .
O1 O 0.0181(14) 0.1300(12) 0.5653(9) 0.173(5) Uani 1 1 d . . .
O2 O 0.1179(16) 0.0152(17) 0.4955(13) 0.231(8) Uani 1 1 d . . .

loop_
_atom_site_aniso_label
_atom_site_aniso_U_11
_atom_site_aniso_U_22
_atom_site_aniso_U_33
_atom_site_aniso_U_23
_atom_site_aniso_U_13
_atom_site_aniso_U_12
Pt 0.0460(3) 0.0446(3) 0.0500(3) 0.01396(19) 0.01515(18) 0.00875(18)
Pd 0.0602(6) 0.0817(8) 0.0579(6) 0.0002(5) 0.0203(5) -0.0153(5)
Cl1 0.106(3) 0.0422(18) 0.079(2) 0.0152(15) 0.0216(18) 0.0024(17)
S1 0.0554(18) 0.061(2) 0.0531(16) 0.0226(15) 0.0117(13) -0.0021(15)
S2 0.0660(19) 0.0492(18) 0.0542(17) 0.0164(14) 0.0124(14) -0.0003(14)
P 0.0512(17) 0.0524(19) 0.0506(16) 0.0189(14) 0.0132(13) 0.0063(14)
N1 0.045(5) 0.080(7) 0.056(6) 0.018(5) 0.021(5) -0.002(5)
N2 0.071(7) 0.052(6) 0.057(6) 0.011(5) 0.017(5) -0.009(5)
C1 0.032(6) 0.068(8) 0.057(6) 0.022(6) 0.018(5) 0.003(5)
C2 0.051(7) 0.071(9) 0.051(7) 0.012(6) 0.024(5) 0.004(6)
C3 0.074(9) 0.106(11) 0.063(8) 0.046(8) 0.011(6) -0.004(8)
C4 0.063(8) 0.095(10) 0.043(6) 0.028(6) 0.010(6) 0.001(7)
C5 0.081(9) 0.083(10) 0.049(7) 0.021(6) 0.024(7) 0.016(7)
C6 0.058(9) 0.102(11) 0.093(10) 0.037(9) 0.032(8) 0.019(7)
C7 0.070(10) 0.118(14) 0.087(11) 0.029(10) -0.011(9) 0.009(9)
C8 0.087(12) 0.190(19) 0.066(9) 0.066(11) 0.004(8) -0.001(11)
C9 0.064(8) 0.139(13) 0.065(8) 0.060(8) 0.026(7) 0.016(8)
C10 0.093(11) 0.078(10) 0.077(9) 0.019(8) 0.032(8) -0.007(8)
C11 0.101(13) 0.067(10) 0.119(13) 0.041(10) 0.049(11) 0.004(9)
C12 0.169(19) 0.095(14) 0.132(16) 0.039(12) 0.097(14) 0.032(13)
C13 0.27(4) 0.106(19) 0.20(3) 0.06(2) 0.14(3) 0.06(2)
C14 0.18(3) 0.084(17) 0.28(4) 0.06(2) 0.12(3) 0.038(18)
C15 0.14(2) 0.076(15) 0.27(3) 0.057(18) 0.03(2) 0.036(14)
C16 0.116(14) 0.061(10) 0.139(15) 0.034(10) 0.057(12) 0.011(10)
C17 0.075(10) 0.140(14) 0.053(8) -0.015(9) 0.001(7) -0.022(10)
C18A 0.090(17) 0.107(14) 0.068(13) -0.037(12) 0.033(12) -0.041(13)
C18B 0.10(2) 0.13(2) 0.052(19) -0.033(12) 0.008(14) -0.049(15)
C19 0.162(17) 0.114(14) 0.090(12) -0.011(9) 0.000(12) -0.061(12)
C20 0.065(8) 0.070(9) 0.060(8) 0.021(6) 0.028(6) 0.006(7)
C21 0.111(12) 0.071(10) 0.075(9) 0.012(7) 0.048(9) 0.017(8)
C22 0.125(14) 0.085(12) 0.158(17) 0.047(12) 0.081(14) 0.055(10)
C23 0.144(18) 0.103(14) 0.122(16) 0.025(12) 0.083(15) 0.037(13)
C24 0.162(18) 0.097(14) 0.073(10) 0.005(9) 0.066(12) -0.016(12)
N3 0.130(11) 0.103(10) 0.085(9) 0.024(8) 0.045(8) -0.004(8)
C26 0.050(7) 0.050(7) 0.058(7) 0.021(6) 0.014(5) 0.022(6)
C27 0.063(8) 0.080(10) 0.089(9) 0.036(8) 0.023(7) 0.001(7)
C28 0.075(10) 0.103(13) 0.109(11) 0.066(10) 0.009(8) -0.006(9)
C29 0.089(11) 0.073(10) 0.103(11) 0.037(9) 0.013(9) 0.032(9)
C30 0.097(11) 0.102(13) 0.087(10) 0.048(9) 0.030(8) 0.046(9)
C31 0.086(9) 0.065(9) 0.084(9) 0.044(8) 0.024(7) 0.015(7)
C32 0.050(7) 0.050(7) 0.072(8) 0.024(6) -0.001(6) 0.007(6)
C33A 0.044(11) 0.053(13) 0.060(13) 0.010(11) 0.020(10) -0.004(9)
C34A 0.053(11) 0.081(14) 0.100(13) 0.041(10) 0.033(11) 0.002(10)
C35A 0.042(13) 0.094(14) 0.120(17) 0.029(12) 0.021(12) -0.024(11)
C36A 0.063(13) 0.080(15) 0.112(15) 0.005(12) 0.021(12) -0.030(12)
C37A 0.048(11) 0.092(17) 0.099(15) -0.005(14) 0.026(11) -0.015(12)
C33B 0.055(11) 0.086(15) 0.070(12) 0.025(12) 0.014(9) -0.020(12)
C34B 0.061(13) 0.093(16) 0.110(13) 0.027(13) 0.012(13) -0.027(13)
C35B 0.040(12) 0.074(15) 0.107(13) 0.006(14) 0.004(10) -0.022(11)
C36B 0.069(13) 0.121(18) 0.088(14) 0.007(13) 0.016(11) -0.013(12)
C37B 0.057(12) 0.11(2) 0.054(13) 0.013(13) 0.021(10) -0.005(12)
C38 0.085(9) 0.075(10) 0.090(9) 0.025(8) 0.032(7) 0.002(7)
Cl2 0.217(6) 0.102(4) 0.153(4) 0.016(3) 0.120(4) 0.024(4)
Cl3 0.121(3) 0.113(3) 0.119(3) 0.056(3) 0.017(3) 0.013(3)
Cl4 0.103(3) 0.092(3) 0.132(3) 0.049(3) 0.046(2) 0.017(2)
O1 0.187(13) 0.185(14) 0.117(9) 0.057(9) 0.019(9) 0.001(11)
O2 0.215(17) 0.31(2) 0.208(16) 0.123(16) 0.095(14) 0.035(17)

loop_
_atom_type_symbol
_atom_type_description
_atom_type_scat_dispersion_real
_atom_type_scat_dispersion_imag
_atom_type_scat_source
C C 0.0033 0.0016 'International Tables Vol C Tables 4.2.6.8 and 6.1.1.4'
H H 0.0000 0.0000 'International Tables Vol C Tables 4.2.6.8 and 6.1.1.4'
N N 0.0061 0.0033 'International Tables Vol C Tables 4.2.6.8 and 6.1.1.4'
O O 0.0106 0.0060 'International Tables Vol C Tables 4.2.6.8 and 6.1.1.4'
P P 0.1023 0.0942 'International Tables Vol C Tables 4.2.6.8 and 6.1.1.4'
S S 0.1246 0.1234 'International Tables Vol C Tables 4.2.6.8 and 6.1.1.4'
Cl Cl 0.1484 0.1585 'International Tables Vol C Tables 4.2.6.8 and 6.1.1.4'
Pd Pd -0.9988 1.0072 'International Tables Vol C Tables 4.2.6.8 and 6.1.1.4'
Pt Pt -1.7033 8.3905 'International Tables Vol C Tables 4.2.6.8 and 6.1.1.4'

loop_
_geom_angle_atom_site_label_1
_geom_angle_atom_site_label_2
_geom_angle_atom_site_label_3
_geom_angle
S2 Pt P 92.95(11)
S2 Pt S1 89.44(10)
P Pt S1 177.59(11)
S2 Pt Cl1 175.45(12)
P Pt Cl1 90.98(11)
S1 Pt Cl1 86.65(11)
C19 Pd C18B 33.0(16)
C19 Pd N2 106.0(6)
C18B Pd N2 135.5(16)
C19 Pd N1 175.3(6)
C18B Pd N1 142.6(17)
N2 Pd N1 78.7(4)
C19 Pd C17 68.8(7)
C18B Pd C17 39.1(15)
N2 Pd C17 174.6(6)
N1 Pd C17 106.5(6)
C19 Pd C18A 36.3(9)
C18B Pd C18A 25.2(14)
N2 Pd C18A 138.7(11)
N1 Pd C18A 139.3(10)
C17 Pd C18A 37.0(10)
C1 S1 Pt 104.6(4)
C2 S2 Pt 105.4(4)
C26 P C32 103.8(5)
C26 P C20 104.9(5)
C32 P C20 105.8(6)
C26 P Pt 115.4(3)
C32 P Pt 113.2(4)
C20 P Pt 112.7(4)
C1 N1 C3 119.2(10)
C1 N1 Pd 114.7(8)
C3 N1 Pd 125.9(7)
C2 N2 C10 120.5(10)
C2 N2 Pd 113.3(8)
C10 N2 Pd 126.2(8)
N1 C1 C2 115.0(9)
N1 C1 S1 125.2(9)
C2 C1 S1 119.8(8)
N2 C2 C1 117.8(9)
N2 C2 S2 122.9(9)
C1 C2 S2 119.3(8)
N1 C3 C4 113.1(9)
C9 C4 C5 117.3(11)
C9 C4 C3 120.8(11)
C5 C4 C3 121.9(10)
C6 C5 C4 120.9(11)
C5 C6 C7 120.2(13)
C8 C7 C6 120.3(13)
C7 C8 C9 119.7(13)
C4 C9 C8 121.5(12)
N2 C10 C11 114.1(11)
C12 C11 C16 118.3(18)
C12 C11 C10 121.3(18)
C16 C11 C10 120.3(16)
C13 C12 C11 120(2)
C14 C13 C12 122(3)
C13 C14 C15 118(3)
C16 C15 C14 118(3)
C15 C16 C11 123(2)
C18A C17 C18B 39(2)
C18A C17 Pd 72.0(13)
C18B C17 Pd 68.6(17)
C19 C18A C17 125(3)
C19 C18A Pd 68.5(13)
C17 C18A Pd 71.0(12)
C19 C18B C17 132(5)
C19 C18B Pd 73(2)
C17 C18B Pd 72(2)
C18B C19 C18A 43(3)
C18B C19 Pd 74(2)
C18A C19 Pd 75.2(14)
N3 C20 C21 122.1(12)
N3 C20 P 120.0(11)
C21 C20 P 117.8(9)
C20 C21 C22 118.2(14)
C23 C22 C21 121.3(17)
C24 C23 C22 119.4(18)
C23 C24 N3 122.9(16)
C20 N3 C24 116.0(14)
C31 C26 C27 119.7(11)
C31 C26 P 119.2(9)
C27 C26 P 120.8(9)
C26 C27 C28 117.1(13)
C29 C28 C27 120.0(14)
C30 C29 C28 120.6(15)
C29 C30 C31 120.4(15)
C26 C31 C30 122.2(13)
C37A C32 C33B 79.5(19)
C37A C32 C37B 51.3(15)
C33B C32 C37B 118.1(15)
C37A C32 C33A 116.0(16)
C33B C32 C33A 45.6(13)
C37B C32 C33A 122.1(15)
C37A C32 P 129.5(13)
C33B C32 P 127.4(12)
C37B C32 P 113.5(12)
C33A C32 P 111.5(10)
C34A C33A C32 118.5(19)
C35A C34A C33A 125(3)
C34A C35A C36A 118(2)
C35A C36A C37A 121(2)
C32 C37A C36A 121(2)
C32 C33B C34B 121(2)
C35B C34B C33B 123(3)
C34B C35B C36B 118(2)
C35B C36B C37B 122(2)
C36B C37B C32 117(2)
Cl2 C38 Cl4 110.7(7)
Cl2 C38 Cl3 111.0(8)
Cl4 C38 Cl3 110.5(7)

loop_
_geom_bond_atom_site_label_1
_geom_bond_atom_site_label_2
_geom_bond_distance
Pt S2 2.258(3)
Pt P 2.262(3)
Pt S1 2.312(3)
Pt Cl1 2.333(3)
Pd C19 2.070(17)
Pd C18B 2.09(4)
Pd N2 2.095(9)
Pd N1 2.096(9)
Pd C17 2.139(13)
Pd C18A 2.15(2)
S1 C1 1.719(10)
S2 C2 1.745(10)
P C26 1.813(11)
P C32 1.831(11)
P C20 1.834(12)
N1 C1 1.296(12)
N1 C3 1.479(14)
N2 C2 1.296(13)
N2 C10 1.443(14)
C1 C2 1.506(15)
C3 C4 1.483(15)
C4 C9 1.360(14)
C4 C5 1.412(15)
C5 C6 1.329(15)
C6 C7 1.375(17)
C7 C8 1.347(19)
C8 C9 1.369(18)
C10 C11 1.481(19)
C11 C12 1.36(2)
C11 C16 1.384(19)
C12 C13 1.37(3)
C13 C14 1.35(3)
C14 C15 1.43(3)
C15 C16 1.34(2)
C17 C18A 1.36(4)
C17 C18B 1.42(6)
C18A C19 1.32(3)
C18B C19 1.18(6)
C20 N3 1.366(14)
C20 C21 1.372(17)
C21 C22 1.401(19)
C22 C23 1.34(2)
C23 C24 1.33(2)
C24 N3 1.42(2)
C26 C31 1.347(16)
C26 C27 1.404(15)
C27 C28 1.435(18)
C28 C29 1.369(19)
C29 C30 1.340(18)
C30 C31 1.365(17)
C32 C37A 1.31(2)
C32 C33B 1.31(2)
C32 C37B 1.42(2)
C32 C33A 1.45(2)
C33A C34A 1.32(2)
C34A C35A 1.29(4)
C35A C36A 1.34(4)
C36A C37A 1.38(2)
C33B C34B 1.35(2)
C34B C35B 1.30(4)
C35B C36B 1.34(4)
C36B C37B 1.37(2)
C38 Cl2 1.730(14)
C38 Cl4 1.733(13)
C38 Cl3 1.741(13)

loop_
_geom_torsion_atom_site_label_1
_geom_torsion_atom_site_label_2
_geom_torsion_atom_site_label_3
_geom_torsion_atom_site_label_4
_geom_torsion
S2 Pt S1 C1 -10.4(4)
P Pt S1 C1 178(57)
Cl1 Pt S1 C1 167.3(4)
P Pt S2 C2 -170.4(4)
S1 Pt S2 C2 9.9(4)
Cl1 Pt S2 C2 -20.8(17)
S2 Pt P C26 -13.5(4)
S1 Pt P C26 159(3)
Cl1 Pt P C26 168.8(4)
S2 Pt P C32 -132.9(4)
S1 Pt P C32 39(3)
Cl1 Pt P C32 49.4(4)
S2 Pt P C20 106.9(4)
S1 Pt P C20 -81(3)
Cl1 Pt P C20 -70.8(4)
C19 Pd N1 C1 174(9)
C18B Pd N1 C1 -166(2)
N2 Pd N1 C1 -6.7(7)
C17 Pd N1 C1 174.8(8)
C18A Pd N1 C1 153.8(14)
C19 Pd N1 C3 -1(9)
C18B Pd N1 C3 19(3)
N2 Pd N1 C3 178.3(9)
C17 Pd N1 C3 -0.3(10)
C18A Pd N1 C3 -21.3(17)
C19 Pd N2 C2 -175.7(10)
C18B Pd N2 C2 167(2)
N1 Pd N2 C2 4.3(8)
C17 Pd N2 C2 169(6)
C18A Pd N2 C2 -156.4(13)
C19 Pd N2 C10 2.2(13)
C18B Pd N2 C10 -15(3)
N1 Pd N2 C10 -177.7(11)
C17 Pd N2 C10 -13(6)
C18A Pd N2 C10 21.6(17)
C3 N1 C1 C2 -177.0(9)
Pd N1 C1 C2 7.6(12)
C3 N1 C1 S1 1.4(15)
Pd N1 C1 S1 -174.0(6)
Pt S1 C1 N1 -169.4(9)
Pt S1 C1 C2 8.9(9)
C10 N2 C2 C1 -179.9(10)
Pd N2 C2 C1 -1.8(13)
C10 N2 C2 S2 -1.3(16)
Pd N2 C2 S2 176.7(6)
N1 C1 C2 N2 -4.0(15)
S1 C1 C2 N2 177.5(8)
N1 C1 C2 S2 177.4(8)
S1 C1 C2 S2 -1.1(12)
Pt S2 C2 N2 173.8(9)
Pt S2 C2 C1 -7.6(9)
C1 N1 C3 C4 140.0(11)
Pd N1 C3 C4 -45.1(14)
N1 C3 C4 C9 140.1(12)
N1 C3 C4 C5 -42.4(17)
C9 C4 C5 C6 -0.8(19)
C3 C4 C5 C6 -178.4(13)
C4 C5 C6 C7 0(2)
C5 C6 C7 C8 3(2)
C6 C7 C8 C9 -4(3)
C5 C4 C9 C8 -1(2)
C3 C4 C9 C8 177.0(14)
C7 C8 C9 C4 3(3)
C2 N2 C10 C11 84.3(16)
Pd N2 C10 C11 -93.6(13)
N2 C10 C11 C12 59.7(18)
N2 C10 C11 C16 -117.3(14)
C16 C11 C12 C13 -3(3)
C10 C11 C12 C13 -179.8(18)
C11 C12 C13 C14 -2(4)
C12 C13 C14 C15 5(4)
C13 C14 C15 C16 -4(4)
C14 C15 C16 C11 -1(3)
C12 C11 C16 C15 4(2)
C10 C11 C16 C15 -179.0(16)
C19 Pd C17 C18A 22.8(16)
C18B Pd C17 C18A 41(2)
N2 Pd C17 C18A 38(7)
N1 Pd C17 C18A -157.1(15)
C19 Pd C17 C18B -18(3)
N2 Pd C17 C18B -3(7)
N1 Pd C17 C18B 162(3)
C18A Pd C17 C18B -41(2)
C18B C17 C18A C19 34(3)
Pd C17 C18A C19 -44(2)
C18B C17 C18A Pd 78(3)
C18B Pd C18A C19 64(4)
N2 Pd C18A C19 -33(3)
N1 Pd C18A C19 177.2(14)
C17 Pd C18A C19 142(3)
C19 Pd C18A C17 -142(3)
C18B Pd C18A C17 -78(5)
N2 Pd C18A C17 -175.0(9)
N1 Pd C18A C17 35(2)
C18A C17 C18B C19 -43(5)
Pd C17 C18B C19 44(4)
C18A C17 C18B Pd -88(3)
N2 Pd C18B C19 32(4)
N1 Pd C18B C19 -177.1(14)
C17 Pd C18B C19 -147(4)
C18A Pd C18B C19 -78(5)
C19 Pd C18B C17 147(4)
N2 Pd C18B C17 179.6(9)
N1 Pd C18B C17 -30(4)
C18A Pd C18B C17 69(4)
C17 C18B C19 C18A 41(4)
Pd C18B C19 C18A 85(3)
C17 C18B C19 Pd -44(4)
C17 C18A C19 C18B -38(4)
Pd C18A C19 C18B -83(4)
C17 C18A C19 Pd 45(2)
N2 Pd C19 C18B -157(3)
N1 Pd C19 C18B 22(11)
C17 Pd C19 C18B 22(3)
C18A Pd C19 C18B 45(3)
C18B Pd C19 C18A -45(3)
N2 Pd C19 C18A 158.3(19)
N1 Pd C19 C18A -23(10)
C17 Pd C19 C18A -23.2(18)
C26 P C20 N3 -55.3(10)
C32 P C20 N3 54.1(11)
Pt P C20 N3 178.4(8)
C26 P C20 C21 127.1(10)
C32 P C20 C21 -123.6(10)
Pt P C20 C21 0.7(11)
N3 C20 C21 C22 -1(2)
P C20 C21 C22 177.1(10)
C20 C21 C22 C23 -2(2)
C21 C22 C23 C24 3(3)
C22 C23 C24 N3 -2(3)
C21 C20 N3 C24 1.6(18)
P C20 N3 C24 -176.0(10)
C23 C24 N3 C20 -1(2)
C32 P C26 C31 53.5(10)
C20 P C26 C31 164.3(9)
Pt P C26 C31 -71.0(10)
C32 P C26 C27 -132.7(9)
C20 P C26 C27 -21.9(10)
Pt P C26 C27 102.8(9)
C31 C26 C27 C28 0.2(16)
P C26 C27 C28 -173.5(9)
C26 C27 C28 C29 -2.5(19)
C27 C28 C29 C30 3(2)
C28 C29 C30 C31 -1(2)
C27 C26 C31 C30 1.5(18)
P C26 C31 C30 175.4(10)
C29 C30 C31 C26 -1(2)
C26 P C32 C37A 121(2)
C20 P C32 C37A 11(2)
Pt P C32 C37A -113(2)
C26 P C32 C33B -129.8(19)
C20 P C32 C33B 120(2)
Pt P C32 C33B -4(2)
C26 P C32 C37B 62.5(16)
C20 P C32 C37B -47.7(16)
Pt P C32 C37B -171.7(14)
C26 P C32 C33A -79.9(12)
C20 P C32 C33A 169.9(12)
Pt P C32 C33A 45.9(13)
C37A C32 C33A C34A -8(3)
C33B C32 C33A C34A -48.3(18)
C37B C32 C33A C34A 51(3)
P C32 C33A C34A -170.1(14)
C32 C33A C34A C35A 4(2)
C33A C34A C35A C36A -1(2)
C34A C35A C36A C37A 2(4)
C33B C32 C37A C36A 37(3)
C37B C32 C37A C36A -103(3)
C33A C32 C37A C36A 9(4)
P C32 C37A C36A 167(2)
C35A C36A C37A C32 -6(5)
C37A C32 C33B C34B -45(2)
C37B C32 C33B C34B -10(3)
C33A C32 C33B C34B 99(3)
P C32 C33B C34B -177.3(15)
C32 C33B C34B C35B 6(3)
C33B C34B C35B C36B 1(2)
C34B C35B C36B C37B -3(4)
C35B C36B C37B C32 -1(4)
C37A C32 C37B C36B 53(2)
C33B C32 C37B C36B 7(4)
C33A C32 C37B C36B -46(3)
P C32 C37B C36B 176(2)
